data_1554230
loop_
_publ_author_name
'Xiong, Jianbo'
'Li, Xinyue'
'Yuan, Chunqing'
'Semin, Sergey'
'Yao, Zhaoquan'
'Xu, Jialiang'
'Rasing, Theo'
'Bu, Xian-He'

_publ_section_title
;
 Wavelength dependent nonlinear optical response of tetraphenylethene
 aggregation-induced emission luminogens
;
_journal_issue 12
_journal_name_full 'Materials Chemistry Frontiers'
_journal_page_first 2263
_journal_paper_doi 10.1039/C8QM00375K
_journal_volume 2
_journal_year 2018
_chemical_formula_sum 'C26 H16 Br4'
_chemical_formula_weight 648.03
_space_group_crystal_system orthorhombic
_space_group_IT_number 19
_space_group_name_Hall 'P 2ac 2ab'
_space_group_name_H-M_alt 'P 21 21 21'
_atom_sites_solution_hydrogens geom
_audit_creation_method SHELXL-2016/6
_audit_update_record
;
2018-04-17 deposited with the CCDC.
2018-10-10 downloaded from the CCDC.
;
_cell_angle_alpha 90
_cell_angle_beta 90
_cell_angle_gamma 90
_cell_formula_units_Z 4
_cell_length_a 9.6034(2)
_cell_length_b 15.4711(2)
_cell_length_c 22.0743(3)
_cell_measurement_temperature 293(2)
_cell_volume 3279.69(9)
_computing_structure_refinement 'SHELXL-2016/6 (Sheldrick, 2016)'
_computing_structure_solution 'SHELXT 2014/5 (Sheldrick, 2014)'
_diffrn_ambient_temperature 293(2)
_diffrn_measured_fraction_theta_full 0.998
_diffrn_measured_fraction_theta_max 0.977
_diffrn_radiation_type CuK\a
_diffrn_radiation_wavelength 1.54184
_diffrn_reflns_av_R_equivalents 0.0156
_diffrn_reflns_av_unetI/netI 0.0224
_diffrn_reflns_Laue_measured_fraction_full 0.998
_diffrn_reflns_Laue_measured_fraction_max 0.977
_diffrn_reflns_limit_h_max 9
_diffrn_reflns_limit_h_min -11
_diffrn_reflns_limit_k_max 19
_diffrn_reflns_limit_k_min -18
_diffrn_reflns_limit_l_max 27
_diffrn_reflns_limit_l_min -15
_diffrn_reflns_number 10208
_diffrn_reflns_point_group_measured_fraction_full 0.892
_diffrn_reflns_point_group_measured_fraction_max 0.856
_diffrn_reflns_theta_full 67.684
_diffrn_reflns_theta_max 73.420
_diffrn_reflns_theta_min 3.489
_exptl_absorpt_coefficient_mu 6.043
_exptl_crystal_density_diffrn 1.312
_exptl_crystal_F_000 1248
_refine_diff_density_max 0.480
_refine_diff_density_min -0.492
_refine_diff_density_rms 0.040
_refine_ls_abs_structure_details
;
 Flack x determined using 1680 quotients [(I+)-(I-)]/[(I+)+(I-)]
 (Parsons, Flack and Wagner, Acta Cryst. B69 (2013) 249-259).
;
_refine_ls_abs_structure_Flack -0.005(10)
_refine_ls_extinction_method none
_refine_ls_goodness_of_fit_ref 1.134
_refine_ls_hydrogen_treatment constr
_refine_ls_matrix_type full
_refine_ls_number_parameters 271
_refine_ls_number_reflns 5646
_refine_ls_number_restraints 0
_refine_ls_restrained_S_all 1.134
_refine_ls_R_factor_all 0.0355
_refine_ls_R_factor_gt 0.0327
_refine_ls_shift/su_max 0.001
_refine_ls_shift/su_mean 0.000
_refine_ls_structure_factor_coef Fsqd
_refine_ls_weighting_details 'w=1/[\s^2^(Fo^2^)+(0.0415P)^2^+0.7261P] where P=(Fo^2^+2Fc^2^)/3'
_refine_ls_weighting_scheme calc
_refine_ls_wR_factor_gt 0.0917
_refine_ls_wR_factor_ref 0.0937
_reflns_Friedel_coverage 0.560
_reflns_Friedel_fraction_full 0.755
_reflns_Friedel_fraction_max 0.702
_reflns_number_gt 5069
_reflns_number_total 5646
_reflns_threshold_expression 'I > 2\s(I)'
_cod_data_source_file c8qm00375k2.cif
_cod_data_source_block 4-br-tpe-thf_sq
_cod_database_code 1554230
_shelx_shelxl_version_number 2016/6
_shelx_space_group_comment
;
The symmetry employed for this shelxl refinement is uniquely defined
by the following loop, which should always be used as a source of
symmetry information in preference to the above space-group names.
They are only intended as comments.
;

loop_
_space_group_symop_operation_xyz
'x, y, z'
'-x+1/2, -y, z+1/2'
'-x, y+1/2, -z+1/2'
'x+1/2, -y+1/2, -z'

loop_
_atom_site_label
_atom_site_type_symbol
_atom_site_fract_x
_atom_site_fract_y
_atom_site_fract_z
_atom_site_U_iso_or_equiv
_atom_site_adp_type
_atom_site_occupancy
_atom_site_site_symmetry_order
_atom_site_calc_flag
_atom_site_refinement_flags_posn
_atom_site_refinement_flags_adp
Br2 Br 0.72063(8) 0.07192(5) 0.35781(3) 0.1010(2) Uani 1 1 d . .
Br1 Br 0.80764(9) 0.20581(5) 0.81427(3) 0.1072(2) Uani 1 1 d . .
Br4 Br 0.74620(9) 0.73615(5) 0.72461(4) 0.1262(3) Uani 1 1 d . .
Br3 Br 0.47028(11) 0.54837(6) 0.29441(3) 0.1287(3) Uani 1 1 d . .
C3 C 0.6855(5) 0.5022(3) 0.5932(2) 0.0622(10) Uani 1 1 d . .
C9 C 0.7317(4) 0.3174(2) 0.62049(18) 0.0543(8) Uani 1 1 d . .
C2 C 0.6689(4) 0.4324(3) 0.5474(2) 0.0592(9) Uani 1 1 d . .
C1 C 0.7025(5) 0.3491(3) 0.55795(19) 0.0583(9) Uani 1 1 d . .
C21 C 0.6158(5) 0.4622(3) 0.4870(2) 0.0618(10) Uani 1 1 d . .
C14 C 0.8548(5) 0.2745(3) 0.6351(2) 0.0662(11) Uani 1 1 d . .
H14 H 0.922023 0.267402 0.605210 0.079 Uiso 1 1 calc R U
C15 C 0.7084(4) 0.2817(2) 0.51049(19) 0.0580(9) Uani 1 1 d . .
C13 C 0.8804(5) 0.2425(3) 0.6920(2) 0.0743(12) Uani 1 1 d . .
H13 H 0.964268 0.215443 0.701070 0.089 Uiso 1 1 calc R U
C16 C 0.6496(5) 0.2003(3) 0.5188(2) 0.0634(10) Uani 1 1 d . .
H16 H 0.607314 0.187332 0.555651 0.076 Uiso 1 1 calc R U
C4 C 0.5783(5) 0.5614(3) 0.6035(2) 0.0753(12) Uani 1 1 d . .
H4 H 0.494408 0.555068 0.582942 0.090 Uiso 1 1 calc R U
C11 C 0.6563(5) 0.2927(3) 0.7240(2) 0.0723(12) Uani 1 1 d . .
H11 H 0.589282 0.298680 0.754148 0.087 Uiso 1 1 calc R U
C10 C 0.6331(5) 0.3263(3) 0.6657(2) 0.0670(11) Uani 1 1 d . .
H10 H 0.550092 0.354976 0.657385 0.080 Uiso 1 1 calc R U
C12 C 0.7771(6) 0.2519(3) 0.7355(2) 0.0737(12) Uani 1 1 d . .
C18 C 0.7182(5) 0.1559(3) 0.4204(2) 0.0659(11) Uani 1 1 d . .
C6 C 0.7212(6) 0.6393(3) 0.6721(3) 0.0812(14) Uani 1 1 d . .
C17 C 0.6524(5) 0.1391(3) 0.4743(2) 0.0697(11) Uani 1 1 d . .
H17 H 0.609559 0.085958 0.480467 0.084 Uiso 1 1 calc R U
C22 C 0.5070(5) 0.4210(3) 0.4584(2) 0.0707(12) Uani 1 1 d . .
H22 H 0.464023 0.374352 0.477287 0.085 Uiso 1 1 calc R U
C8 C 0.8091(5) 0.5145(3) 0.6234(3) 0.0744(12) Uani 1 1 d . .
H8 H 0.882376 0.476359 0.616619 0.089 Uiso 1 1 calc R U
C20 C 0.7764(5) 0.2969(3) 0.4553(2) 0.0653(10) Uani 1 1 d . .
H20 H 0.818167 0.350339 0.448696 0.078 Uiso 1 1 calc R U
C5 C 0.5941(6) 0.6285(4) 0.6434(3) 0.0833(14) Uani 1 1 d . .
H5 H 0.520743 0.666254 0.650994 0.100 Uiso 1 1 calc R U
C19 C 0.7829(5) 0.2352(3) 0.4107(2) 0.0709(11) Uani 1 1 d . .
H19 H 0.829803 0.246139 0.374633 0.085 Uiso 1 1 calc R U
C23 C 0.4599(6) 0.4478(3) 0.4014(2) 0.0801(13) Uani 1 1 d . .
H23 H 0.383992 0.421286 0.383006 0.096 Uiso 1 1 calc R U
C24 C 0.5288(6) 0.5143(4) 0.3735(2) 0.0818(14) Uani 1 1 d . .
C7 C 0.8272(6) 0.5826(3) 0.6638(3) 0.0825(14) Uani 1 1 d . .
H7 H 0.910658 0.589101 0.684660 0.099 Uiso 1 1 calc R U
C26 C 0.6740(6) 0.5330(3) 0.4595(2) 0.0815(14) Uani 1 1 d . .
H26 H 0.743484 0.563684 0.479450 0.098 Uiso 1 1 calc R U
C25 C 0.6309(7) 0.5602(4) 0.4016(3) 0.0917(16) Uani 1 1 d . .
H25 H 0.671005 0.608142 0.383108 0.110 Uiso 1 1 calc R U

loop_
_atom_site_aniso_label
_atom_site_aniso_U_11
_atom_site_aniso_U_22
_atom_site_aniso_U_33
_atom_site_aniso_U_23
_atom_site_aniso_U_13
_atom_site_aniso_U_12
Br2 0.1088(4) 0.1120(5) 0.0821(4) -0.0388(3) 0.0000(3) 0.0051(4)
Br1 0.1340(6) 0.1236(5) 0.0641(3) 0.0172(3) -0.0122(3) 0.0118(5)
Br4 0.1380(6) 0.0979(4) 0.1428(7) -0.0548(4) -0.0305(5) 0.0027(5)
Br3 0.1774(8) 0.1290(6) 0.0797(4) 0.0213(4) -0.0297(5) 0.0308(6)
C3 0.067(3) 0.055(2) 0.064(2) -0.0019(18) -0.007(2) -0.002(2)
C9 0.057(2) 0.0478(17) 0.059(2) -0.0023(15) -0.0027(18) -0.0009(17)
C2 0.056(2) 0.055(2) 0.067(2) 0.0016(19) -0.0061(19) -0.0003(19)
C1 0.060(2) 0.054(2) 0.061(2) 0.0043(17) -0.005(2) 0.0041(19)
C21 0.067(2) 0.053(2) 0.066(2) 0.0018(19) -0.007(2) 0.0038(19)
C14 0.068(2) 0.068(2) 0.063(2) 0.001(2) 0.002(2) 0.011(2)
C15 0.058(2) 0.055(2) 0.062(2) 0.0029(17) -0.0046(19) 0.0036(18)
C13 0.074(3) 0.083(3) 0.067(3) 0.005(2) -0.006(2) 0.018(3)
C16 0.073(3) 0.060(2) 0.057(2) 0.0020(19) 0.003(2) -0.004(2)
C4 0.067(3) 0.076(3) 0.083(3) -0.006(3) -0.011(2) 0.007(2)
C11 0.085(3) 0.067(2) 0.065(3) -0.004(2) 0.009(2) 0.006(3)
C10 0.068(3) 0.066(2) 0.067(2) 0.000(2) 0.000(2) 0.006(2)
C12 0.095(3) 0.068(2) 0.058(2) -0.003(2) -0.014(3) 0.001(3)
C18 0.064(2) 0.077(3) 0.057(2) -0.009(2) -0.004(2) 0.010(2)
C6 0.091(3) 0.062(2) 0.091(3) -0.019(2) -0.014(3) 0.002(3)
C17 0.072(3) 0.061(2) 0.075(3) -0.005(2) -0.001(2) -0.008(2)
C22 0.074(3) 0.057(2) 0.082(3) 0.005(2) -0.015(2) 0.000(2)
C8 0.063(2) 0.064(2) 0.097(3) -0.010(2) -0.012(3) 0.001(2)
C20 0.064(2) 0.065(2) 0.067(2) 0.005(2) 0.008(2) 0.003(2)
C5 0.078(3) 0.077(3) 0.095(4) -0.018(3) -0.007(3) 0.010(3)
C19 0.075(3) 0.071(3) 0.066(3) 0.002(2) 0.016(2) 0.001(2)
C23 0.084(3) 0.070(3) 0.086(3) -0.003(3) -0.023(3) 0.005(3)
C24 0.102(4) 0.078(3) 0.066(3) 0.011(2) -0.011(3) 0.015(3)
C7 0.075(3) 0.072(3) 0.100(4) -0.010(3) -0.019(3) -0.008(3)
C26 0.095(4) 0.069(3) 0.080(3) 0.010(2) -0.019(3) -0.012(3)
C25 0.116(4) 0.070(3) 0.088(3) 0.027(3) -0.004(3) -0.010(3)

loop_
_atom_type_symbol
_atom_type_description
_atom_type_scat_dispersion_real
_atom_type_scat_dispersion_imag
_atom_type_scat_source
C C 0.0181 0.0091 'International Tables Vol C Tables 4.2.6.8 and 6.1.1.4'
H H 0.0000 0.0000 'International Tables Vol C Tables 4.2.6.8 and 6.1.1.4'
Br Br -0.6763 1.2805 'International Tables Vol C Tables 4.2.6.8 and 6.1.1.4'

loop_
_geom_angle_atom_site_label_1
_geom_angle_atom_site_label_2
_geom_angle_atom_site_label_3
_geom_angle
C8 C3 C4 117.9(4)
C8 C3 C2 121.5(4)
C4 C3 C2 120.5(4)
C10 C9 C14 117.5(4)
C10 C9 C1 120.4(4)
C14 C9 C1 122.0(4)
C1 C2 C3 123.4(4)
C1 C2 C21 121.9(4)
C3 C2 C21 114.6(4)
C2 C1 C15 124.1(4)
C2 C1 C9 121.3(4)
C15 C1 C9 114.5(3)
C26 C21 C22 118.4(4)
C26 C21 C2 120.1(4)
C22 C21 C2 121.5(4)
C13 C14 C9 122.4(4)
C13 C14 H14 118.8
C9 C14 H14 118.8
C16 C15 C20 117.2(4)
C16 C15 C1 121.9(4)
C20 C15 C1 120.9(4)
C14 C13 C12 117.9(4)
C14 C13 H13 121.1
C12 C13 H13 121.1
C17 C16 C15 121.5(4)
C17 C16 H16 119.2
C15 C16 H16 119.2
C5 C4 C3 121.4(5)
C5 C4 H4 119.3
C3 C4 H4 119.3
C12 C11 C10 118.9(4)
C12 C11 H11 120.6
C10 C11 H11 120.6
C9 C10 C11 121.0(4)
C9 C10 H10 119.5
C11 C10 H10 119.5
C11 C12 C13 122.3(4)
C11 C12 Br1 118.8(4)
C13 C12 Br1 118.9(4)
C17 C18 C19 120.4(4)
C17 C18 Br2 120.5(4)
C19 C18 Br2 119.1(3)
C7 C6 C5 121.4(4)
C7 C6 Br4 119.7(4)
C5 C6 Br4 118.9(4)
C16 C17 C18 120.2(4)
C16 C17 H17 119.9
C18 C17 H17 119.9
C21 C22 C23 121.3(5)
C21 C22 H22 119.3
C23 C22 H22 119.3
C3 C8 C7 121.6(4)
C3 C8 H8 119.2
C7 C8 H8 119.2
C19 C20 C15 121.8(4)
C19 C20 H20 119.1
C15 C20 H20 119.1
C4 C5 C6 118.9(5)
C4 C5 H5 120.6
C6 C5 H5 120.6
C20 C19 C18 118.9(4)
C20 C19 H19 120.6
C18 C19 H19 120.6
C24 C23 C22 118.1(5)
C24 C23 H23 121.0
C22 C23 H23 121.0
C25 C24 C23 122.4(5)
C25 C24 Br3 119.0(4)
C23 C24 Br3 118.4(4)
C6 C7 C8 118.9(5)
C6 C7 H7 120.6
C8 C7 H7 120.6
C21 C26 C25 121.4(5)
C21 C26 H26 119.3
C25 C26 H26 119.3
C24 C25 C26 118.0(5)
C24 C25 H25 121.0
C26 C25 H25 121.0

loop_
_geom_bond_atom_site_label_1
_geom_bond_atom_site_label_2
_geom_bond_distance
Br2 C18 1.897(4)
Br1 C12 1.902(5)
Br4 C6 1.909(5)
Br3 C24 1.909(5)
C3 C8 1.374(6)
C3 C4 1.397(6)
C3 C2 1.488(6)
C9 C10 1.382(6)
C9 C14 1.393(6)
C9 C1 1.492(6)
C2 C1 1.348(6)
C2 C21 1.500(6)
C1 C15 1.480(6)
C21 C26 1.371(7)
C21 C22 1.378(6)
C14 C13 1.372(6)
C14 H14 0.9300
C15 C16 1.392(6)
C15 C20 1.402(6)
C13 C12 1.389(7)
C13 H13 0.9300
C16 C17 1.365(6)
C16 H16 0.9300
C4 C5 1.369(7)
C4 H4 0.9300
C11 C12 1.345(7)
C11 C10 1.406(7)
C11 H11 0.9300
C10 H10 0.9300
C18 C17 1.373(7)
C18 C19 1.391(7)
C6 C7 1.357(8)
C6 C5 1.386(8)
C17 H17 0.9300
C22 C23 1.400(7)
C22 H22 0.9300
C8 C7 1.391(7)
C8 H8 0.9300
C20 C19 1.373(6)
C20 H20 0.9300
C5 H5 0.9300
C19 H19 0.9300
C23 C24 1.369(8)
C23 H23 0.9300
C24 C25 1.360(8)
C7 H7 0.9300
C26 C25 1.407(7)
C26 H26 0.9300
C25 H25 0.9300
